data_4102744
loop_
_publ_author_name
'A. Daniel Schofield'
'Ainara Nova'
'Jonathan D. Selby'
'Catherine D. Manley'
'Andrew D. Schwarz'
'Eric Clot'
'Philip Mountford'

_publ_contact_author
;
 Professor P Mountford           
 Chemistry Reaearch Laboratory
 Mansfield Road
 Oxford
 OX1 3TA
 UK
;
_publ_contact_author_email Philip.Mountford@chem.ox.ac.uk
_publ_contact_author_fax '+44 1865 285141'
_publ_contact_author_phone '+44 1865 285140'
_publ_section_title
;
 M=N\a Cycloaddition and N\a-N\b Insertion in the Reactions of Titanium
 Hydrazido Compounds with Alkynes: A Combined Experimental and
 Computational Study
;
_journal_name_full 'Journal of the American Chemical Society'
_journal_page_first 10484
_journal_page_last 10497
_journal_paper_doi 10.1021/ja1036513
_journal_volume 132
_journal_year 2010
_chemical_formula_moiety 'C12 H6 F4'
_chemical_formula_sum 'C12 H6 F4'
_chemical_formula_weight 226.17
_chemical_name_systematic
;
MeCC(2,3,5,6-C6F4)CCMe
;
_space_group_IT_number 2
_symmetry_cell_setting triclinic
_symmetry_space_group_name_Hall '-P 1'
_symmetry_space_group_name_H-M 'P -1'
_atom_sites_solution_hydrogens geom
_atom_sites_solution_primary direct
_atom_sites_solution_secondary difmap
_cell_angle_alpha 108.7974(19)
_cell_angle_beta 98.662(2)
_cell_angle_gamma 108.823(2)
_cell_formula_units_Z 1
_cell_length_a 5.0929(2)
_cell_length_b 7.3053(3)
_cell_length_c 7.6069(4)
_cell_measurement_reflns_used 999
_cell_measurement_temperature 150
_cell_measurement_theta_max 27
_cell_measurement_theta_min 5
_cell_volume 243.14(2)
_computing_cell_refinement 'DENZO/SCALEPACK (Otwinowski & Minor, 1997)'
_computing_data_collection 'COLLECT (Nonius, 1997-2001).'
_computing_data_reduction 'DENZO/SCALEPACK (Otwinowski & Minor, 1997)'
_computing_molecular_graphics 'CAMERON (Watkin et al., 1996)'
_computing_publication_material 'CRYSTALS (Betteridge et al., 2003)'
_computing_structure_refinement 'CRYSTALS (Betteridge et al., 2003)'
_computing_structure_solution 'SIR92 (Altomare et al., 1994)'
_diffrn_ambient_temperature 150
_diffrn_measured_fraction_theta_full 0.985
_diffrn_measured_fraction_theta_max 0.980
_diffrn_measurement_device 'Nonius KappaCCD'
_diffrn_measurement_device_type Area
_diffrn_measurement_method \w
_diffrn_radiation_monochromator graphite
_diffrn_radiation_type 'Mo K\a'
_diffrn_radiation_wavelength 0.71073
_diffrn_reflns_av_R_equivalents 0.026
_diffrn_reflns_limit_h_max 6
_diffrn_reflns_limit_h_min -6
_diffrn_reflns_limit_k_max 9
_diffrn_reflns_limit_k_min -9
_diffrn_reflns_limit_l_max 9
_diffrn_reflns_limit_l_min -9
_diffrn_reflns_number 3462
_diffrn_reflns_theta_full 27.030
_diffrn_reflns_theta_max 27.582
_diffrn_reflns_theta_min 5.153
_diffrn_standards_number 0
_exptl_absorpt_coefficient_mu 0.143
_exptl_absorpt_correction_T_max 0.97
_exptl_absorpt_correction_T_min 0.89
_exptl_absorpt_correction_type multi-scan
_exptl_absorpt_process_details 'DENZO/SCALEPACK (Otwinowski & Minor, 1997)'
_exptl_crystal_colour colourless
_exptl_crystal_density_diffrn 1.545
_exptl_crystal_density_method 'not measured'
_exptl_crystal_description block
_exptl_crystal_F_000 114
_exptl_crystal_size_max 0.40
_exptl_crystal_size_mid 0.20
_exptl_crystal_size_min 0.20
_refine_diff_density_max 0.45
_refine_diff_density_min -0.47
_refine_ls_extinction_method None
_refine_ls_goodness_of_fit_ref 1.0765
_refine_ls_hydrogen_treatment constr
_refine_ls_matrix_type full
_refine_ls_number_parameters 73
_refine_ls_number_reflns 980
_refine_ls_number_restraints 0
_refine_ls_R_factor_all 0.0560
_refine_ls_R_factor_gt 0.0530
_refine_ls_shift/su_max 0.000110
_refine_ls_structure_factor_coef F
_refine_ls_weighting_details
;
 Method, part 1, Chebychev polynomial, (Watkin, 1994, Prince, 1982) 
 [weight] = 1.0/[A~0~*T~0~(x)+A~1~*T~1~(x) ... +A~n-1~]*T~n-1~(x)] 
 where A~i~ are the Chebychev coefficients listed below and x= Fcalc/Fmax 
 Method = Robust Weighting (Prince, 1982) 
 W = [weight] * [1-(deltaF/6*sigmaF)^2^]^2^ 
 A~i~ are: 
 1.63 0.742 1.06 -0.597E-01 0.216 
;
_refine_ls_weighting_scheme calc
_refine_ls_wR_factor_all 0.0650
_refine_ls_wR_factor_gt 0.0617
_refine_ls_wR_factor_ref 0.0609
_reflns_limit_h_max 6
_reflns_limit_h_min -6
_reflns_limit_k_max 8
_reflns_limit_k_min -9
_reflns_limit_l_max 9
_reflns_limit_l_min 0
_reflns_number_gt 1018
_reflns_number_total 1109
_reflns_threshold_expression I>2.0\s(I)
_oxford_diffrn_Wilson_B_factor 2.00
_oxford_diffrn_Wilson_scale 0.06
_oxford_refine_ls_r_factor_ref 0.0519
_oxford_refine_ls_scale 4.55(2)
_oxford_reflns_number_all 1109
_oxford_reflns_threshold_expression_ref I>3.0\s(I)
_cod_data_source_file ja1036513_si_002_5.cif
_cod_data_source_block compound_19
_cod_original_sg_symbol_H-M 'P -1 '
_cod_database_code 4102744

loop_
_symmetry_equiv_pos_as_xyz
x,y,z
-x,-y,-z

loop_
_atom_site_label
_atom_site_type_symbol
_atom_site_fract_x
_atom_site_fract_y
_atom_site_fract_z
_atom_site_U_iso_or_equiv
_atom_site_occupancy
_atom_site_adp_type
_atom_site_refinement_flags_posn
C1 C -1.1069(3) -0.6149(2) -0.2978(2) 0.0324 1.0000 Uani .
C2 C -0.8136(3) -0.4524(2) -0.2167(2) 0.0259 1.0000 Uani .
C3 C -0.5746(3) -0.3179(2) -0.1500(2) 0.0255 1.0000 Uani .
C4 C -0.2876(3) -0.15781(19) -0.07458(19) 0.0229 1.0000 Uani .
C5 C -0.1517(3) -0.0511(2) 0.1238(2) 0.0253 1.0000 Uani .
C6 C 0.1274(3) 0.1014(2) 0.1956(2) 0.0256 1.0000 Uani .
F1 F -0.2948(2) -0.09402(16) 0.24916(14) 0.0364 1.0000 Uani .
F2 F 0.24407(19) 0.19905(16) 0.38830(13) 0.0377 1.0000 Uani .
H11 H -1.1029 -0.7455 -0.3026 0.0348 1.0000 Uiso R
H12 H -1.2243 -0.5771 -0.2188 0.0348 1.0000 Uiso R
H13 H -1.1845 -0.6279 -0.4249 0.0348 1.0000 Uiso R

loop_
_atom_site_aniso_label
_atom_site_aniso_U_11
_atom_site_aniso_U_22
_atom_site_aniso_U_33
_atom_site_aniso_U_23
_atom_site_aniso_U_13
_atom_site_aniso_U_12
C1 0.0193(6) 0.0312(7) 0.0358(8) 0.0098(6) 0.0046(5) 0.0015(5)
C2 0.0207(6) 0.0275(7) 0.0268(7) 0.0102(5) 0.0065(5) 0.0070(5)
C3 0.0186(6) 0.0261(6) 0.0287(7) 0.0098(5) 0.0060(5) 0.0064(5)
C4 0.0162(6) 0.0222(6) 0.0272(7) 0.0087(5) 0.0040(5) 0.0058(5)
C5 0.0185(6) 0.0284(7) 0.0267(7) 0.0115(5) 0.0076(5) 0.0055(5)
C6 0.0191(6) 0.0275(7) 0.0231(6) 0.0074(5) 0.0025(5) 0.0047(5)
F1 0.0258(5) 0.0447(6) 0.0289(5) 0.0145(4) 0.0104(4) 0.0010(4)
F2 0.0265(5) 0.0464(6) 0.0224(5) 0.0078(4) 0.0025(3) 0.0004(4)

loop_
_atom_type_symbol
_atom_type_scat_dispersion_real
_atom_type_scat_dispersion_imag
_atom_type_scat_Cromer_Mann_a1
_atom_type_scat_Cromer_Mann_b1
_atom_type_scat_Cromer_Mann_a2
_atom_type_scat_Cromer_Mann_b2
_atom_type_scat_Cromer_Mann_a3
_atom_type_scat_Cromer_Mann_b3
_atom_type_scat_Cromer_Mann_a4
_atom_type_scat_Cromer_Mann_b4
_atom_type_scat_Cromer_Mann_c
_atom_type_scat_source
C 0.0033 0.0016 2.3100 20.8439 1.0200 10.2075 1.5886 0.5687 0.8650 51.6512 0.2156 'International Tables Vol C 4.2.6.8 and 6.1.1.4'
H 0.0000 0.0000 0.4930 10.5109 0.3229 26.1257 0.1402 3.1424 0.0408 57.7998 0.0030 'International Tables Vol C 4.2.6.8 and 6.1.1.4'
F 0.0171 0.0103 3.5392 10.2825 2.6412 4.2944 1.5170 0.2615 1.0243 26.1476 0.2776 'International Tables Vol C 4.2.6.8 and 6.1.1.4'

loop_
_geom_angle_atom_site_label_1
_geom_angle_site_symmetry_1
_geom_angle_atom_site_label_2
_geom_angle_atom_site_label_3
_geom_angle_site_symmetry_3
_geom_angle
_geom_angle_publ_flag
C2 . C1 H11 . 109.5 no
C2 . C1 H12 . 109.5 no
H11 . C1 H12 . 109.5 no
C2 . C1 H13 . 109.4 no
H11 . C1 H13 . 109.5 no
H12 . C1 H13 . 109.5 no
C1 . C2 C3 . 179.36(15) yes
C2 . C3 C4 . 178.71(15) yes
C3 . C4 C6 2_555 121.71(12) yes
C3 . C4 C5 . 121.99(13) yes
C6 2_555 C4 C5 . 116.29(12) yes
C4 . C5 C6 . 121.66(13) yes
C4 . C5 F1 . 119.60(12) yes
C6 . C5 F1 . 118.73(13) yes
C4 2_555 C6 C5 . 122.05(13) yes
C4 2_555 C6 F2 . 119.46(12) yes
C5 . C6 F2 . 118.48(13) yes

loop_
_geom_bond_atom_site_label_1
_geom_bond_atom_site_label_2
_geom_bond_site_symmetry_2
_geom_bond_distance
_geom_bond_publ_flag
C1 C2 . 1.4584(19) yes
C1 H11 . 0.950 no
C1 H12 . 0.950 no
C1 H13 . 0.950 no
C2 C3 . 1.194(2) yes
C3 C4 . 1.4300(17) yes
C4 C6 2_555 1.392(2) yes
C4 C5 . 1.394(2) yes
C5 C6 . 1.3826(19) yes
C5 F1 . 1.3393(16) yes
C6 F2 . 1.3418(17) yes
